data_4342285
loop_
_publ_author_name
'Sun, Hualei'
'Woodruff, Daniel N.'
'Cassidy, Simon J.'
'Allcroft, Genevieve M.'
'Sedlmaier, Stefan J.'
'Thompson, Amber L.'
'Bingham, Paul A.'
'Forder, Susan D.'
'Cartenet, Simon'
'Mary, Nicolas'
'Ramos, Silvia'
'Foronda, Francesca R.'
'Williams, Benjamin H.'
'Li, Xiaodong'
'Blundell, Stephen J.'
'Clarke, Simon J.'

_publ_section_title
;
 Soft Chemical Control of Superconductivity in Lithium Iron Selenide
 Hydroxides Li1-xFex(OH)Fe1-ySe.
;
_journal_issue 4
_journal_name_full 'Inorganic chemistry'
_journal_page_first 1958
_journal_page_last 1964
_journal_paper_doi 10.1021/ic5028702
_journal_volume 54
_journal_year 2015
_chemical_compound_source 'hydrothermal synthesis'
_chemical_formula_moiety 'Fe1.14 H1 Li0.83 O1 Se1'
_chemical_formula_sum 'Fe1.14 H Li0.83 O Se'
_chemical_formula_weight 165.61
_chemical_name_systematic 'Lithium iron selenide hydroxide'
_space_group_IT_number 129
_symmetry_cell_setting tetragonal
_symmetry_space_group_name_Hall '-P 4a 2a'
_symmetry_space_group_name_H-M 'P 4/n m m :2'
_atom_sites_solution_hydrogens difmap
_atom_sites_solution_primary other
_audit_creation_date 2014-08-18
_audit_creation_method CRYSTALS_ver_14.43
_cell_angle_alpha 90
_cell_angle_beta 90
_cell_angle_gamma 90
_cell_formula_units_Z 2
_cell_length_a 3.7861(2)
_cell_length_b 3.7861(2)
_cell_length_c 9.2228(7)
_cell_measurement_reflns_used 1048
_cell_measurement_temperature 100
_cell_measurement_theta_max 30
_cell_measurement_theta_min 4
_cell_volume 132.205(14)
_computing_cell_refinement 'CrysAlis, (Oxford Diffraction, 2002)'
_computing_data_collection 'CrystalClear-SM Expert 2.0 r4 (Rigaku, 2009)'
_computing_data_reduction 'CrysAlis, (Oxford Diffraction, 2002)'
_computing_molecular_graphics 'CAMERON (Watkin et al., 1996)'
_computing_publication_material 'CRYSTALS (Betteridge et al., 2003)'
_computing_structure_refinement 'CRYSTALS (Betteridge et al., 2003)'
_computing_structure_solution 'Refinement of known structure'
_diffrn_ambient_temperature 100
_diffrn_detector CCD
_diffrn_measured_fraction_theta_full 1.000
_diffrn_measured_fraction_theta_max 1.000
_diffrn_measurement_device 'CrystalLogic Kappa (3 circle)'
_diffrn_measurement_device_type 'Rigaku Saturn724+ (2x2 bin mode)'
_diffrn_measurement_method 'profile data from \w-scans'
_diffrn_radiation_monochromator Synchrotron
_diffrn_radiation_type Synchrotron
_diffrn_radiation_wavelength 0.68890
_diffrn_reflns_av_R_equivalents 0.014
_diffrn_reflns_limit_h_max 5
_diffrn_reflns_limit_h_min -5
_diffrn_reflns_limit_k_max 5
_diffrn_reflns_limit_k_min -5
_diffrn_reflns_limit_l_max 13
_diffrn_reflns_limit_l_min -13
_diffrn_reflns_number 232
_diffrn_reflns_theta_full 30.470
_diffrn_reflns_theta_max 30.470
_diffrn_reflns_theta_min 2.140
_diffrn_source Synchrotron
_diffrn_standards_number 0
_exptl_absorpt_coefficient_mu 19.871
_exptl_absorpt_correction_T_max 0.98
_exptl_absorpt_correction_T_min 0.66
_exptl_absorpt_correction_type multi-scan
_exptl_absorpt_process_details 'CrysAlis, (Oxford Diffraction, 2002)'
_exptl_crystal_colour black
_exptl_crystal_density_diffrn 4.160
_exptl_crystal_density_meas ?
_exptl_crystal_density_method 'not measured'
_exptl_crystal_description plate
_exptl_crystal_F_000 150.459
_exptl_crystal_size_max 0.010
_exptl_crystal_size_mid 0.010
_exptl_crystal_size_min 0.001
_refine_diff_density_max 0.75
_refine_diff_density_min -0.41
_refine_ls_extinction_method None
_refine_ls_goodness_of_fit_ref 1.0922
_refine_ls_hydrogen_treatment mixed
_refine_ls_matrix_type full
_refine_ls_number_parameters 22
_refine_ls_number_reflns 165
_refine_ls_number_restraints 16
_refine_ls_R_factor_all 0.0204
_refine_ls_R_factor_gt 0.0168
_refine_ls_shift/su_max 0.0000977
_refine_ls_shift/su_mean 0.0000118
_refine_ls_structure_factor_coef Fsqd
_refine_ls_weighting_details
;
 Method= Modified Sheldrick 
 w=1/[\s^2^(F^2^) + ( 0.02P)^2^ + 0.22P] 
 ,where P=(max(Fo^2^,0) + 2Fc^2^)/3 
;
_refine_ls_weighting_scheme calc
_refine_ls_wR_factor_all 0.0659
_refine_ls_wR_factor_gt 0.0411
_refine_ls_wR_factor_ref 0.0412
_reflns_limit_h_max 3
_reflns_limit_h_min 0
_reflns_limit_k_max 5
_reflns_limit_k_min 0
_reflns_limit_l_max 13
_reflns_limit_l_min 0
_reflns_number_gt 153
_reflns_number_total 167
_reflns_threshold_expression I>2.0\s(I)
_oxford_diffrn_Wilson_B_factor 0.35
_oxford_diffrn_Wilson_scale 0.07
_oxford_refine_ls_r_factor_ref 0.0186
_oxford_refine_ls_scale 9.8(7)
_oxford_reflns_number_all 166
_oxford_reflns_threshold_expression_ref I>-3.0\s(I)
_oxford_structure_analysis_title 003dnw14
_cod_data_source_file ic5028702_si_002.cif
_cod_data_source_block 003dnw14
_cod_depositor_comments
;
The following automatic conversions were performed:

'_atom_sites_solution_primary' value 'Other' changed to 'other'
according to
/usr/data/users/saulius/crontab/automatic-downloads/rss-feeds/ACS/lib/dictionaries/cif_core.dic
dictionary named 'cif_core.dic' version 2.4.2 from 2011-04-26.

'_exptl_crystal_density_meas' value 'not measured' was changed to '?'
- the value is perceived as not measured.

Automatic conversion script
Id: cif_fix_values 3008 2015-01-20 13:52:24Z robertas 

 Adding full bibliography for 4342284--4342295.cif.

The following automatic conversions were performed:
'_symmetry_space_group_number' data item was removed -- it should
have been renamed to '_space_group_IT_number' as specified in the
replacement file
'/home/antanas/src/cod-tools/trunk/data/replacement-values/replacement_tags.lst',
but the replacement data item was already present in the data block
and had the same value as the '_symmetry_space_group_number' data
item.

Automatic conversion script
Id: cif_correct_tags 4998 2017-03-02 13:24:31Z antanas 
;
_cod_original_sg_symbol_H-M 'P 4/n m m '
_cod_original_formula_sum 'Fe1.14 H1 Li0.83 O1 Se1'
_cod_database_code 4342285

loop_
_symmetry_equiv_pos_as_xyz
x,y,z
-x,-y,-z
x,-y+1/2,z
-x,y+1/2,-z
-y,-x,-z
y,x,z
y+1/2,x+1/2,-z
-y+1/2,-x+1/2,z
y,-x+1/2,z
-y,x+1/2,-z
-y+1/2,x,z
y+1/2,-x,-z
x+1/2,-y,-z
-x+1/2,y,z
-x+1/2,-y+1/2,z
x+1/2,y+1/2,-z

loop_
_atom_site_label
_atom_site_type_symbol
_atom_site_fract_x
_atom_site_fract_y
_atom_site_fract_z
_atom_site_U_iso_or_equiv
_atom_site_occupancy
_atom_site_adp_type
_atom_site_refinement_flags_posn
_atom_site_refinement_flags_adp
_atom_site_refinement_flags_occupancy
Fe1 Fe 0.2500 0.7500 0.0000 0.0110 0.977(5) Uani S T P
Se1 Se 0.7500 0.7500 0.16095(5) 0.0108 1.0000 Uani S T .
O1 O 0.2500 0.2500 0.4271(4) 0.0174 1.0000 Uani DS T .
Fe2 Fe 0.750000(7) 0.250000(7) 0.500000(7) 0.0267 0.168(5) Uani S T P
Li1 Li 0.750000(7) 0.250000(7) 0.500000(7) 0.0267 0.832(5) Uani S T P
H1 H 0.2500 0.2500 0.3286(11) 0.0261(19) 1.0000 Uiso D . .

loop_
_atom_site_aniso_label
_atom_site_aniso_U_11
_atom_site_aniso_U_22
_atom_site_aniso_U_33
_atom_site_aniso_U_23
_atom_site_aniso_U_13
_atom_site_aniso_U_12
Fe1 0.0073(3) 0.0073(3) 0.0184(4) 0.0000 0.0000 0.0000
Se1 0.00819(19) 0.00819(19) 0.0160(3) 0.0000 0.0000 0.0000
O1 0.0134(11) 0.0134(11) 0.0253(17) 0.0000 0.0000 0.0000
Fe2 0.0099(13) 0.0099(13) 0.060(3) 0.000000(7) 0.000000(7) 0.000000(7)
Li1 0.0099(13) 0.0099(13) 0.060(3) 0.000000(7) 0.000000(7) 0.000000(7)

loop_
_atom_type_symbol
_atom_type_scat_dispersion_real
_atom_type_scat_dispersion_imag
_atom_type_scat_Cromer_Mann_a1
_atom_type_scat_Cromer_Mann_b1
_atom_type_scat_Cromer_Mann_a2
_atom_type_scat_Cromer_Mann_b2
_atom_type_scat_Cromer_Mann_a3
_atom_type_scat_Cromer_Mann_b3
_atom_type_scat_Cromer_Mann_a4
_atom_type_scat_Cromer_Mann_b4
_atom_type_scat_Cromer_Mann_c
_atom_type_scat_source
Fe 0.2960 0.8010 11.7695 4.7611 7.3573 0.3072 3.5222 15.3535 2.3045 76.8805 1.0369
;
 International Tables Vol C 4.2.6.8 and 6.1.1.4 and 
 D. T. Cromer, J. Appl. Cryst. (1983), 16, 433.
;
Se -0.1110 2.1190 17.0006 2.4098 5.8196 0.2726 3.9731 15.2372 4.3543 43.8163 2.8409
;
 International Tables Vol C 4.2.6.8 and 6.1.1.4 and 
 D. T. Cromer, J. Appl. Cryst. (1983), 16, 433.
;
Li -0.0010 0.0000 1.1282 3.9546 0.7508 1.0524 0.6175 85.3905 0.4653 168.2610 0.0377
;
 International Tables Vol C 4.2.6.8 and 6.1.1.4 and 
 D. T. Cromer, J. Appl. Cryst. (1983), 16, 433.
;
O 0.0070 0.0060 3.0485 13.2771 2.2868 5.7011 1.5463 0.3239 0.8670 32.9089 0.2508
;
 International Tables Vol C 4.2.6.8 and 6.1.1.4 and 
 D. T. Cromer, J. Appl. Cryst. (1983), 16, 433.
;
H 0.0000 0.0000 0.4930 10.5109 0.3229 26.1257 0.1402 3.1424 0.0408 57.7998 0.0030
;
 International Tables Vol C 4.2.6.8 and 6.1.1.4 and 
 D. T. Cromer, J. Appl. Cryst. (1983), 16, 433.
;

loop_
_geom_angle_atom_site_label_1
_geom_angle_site_symmetry_1
_geom_angle_atom_site_label_2
_geom_angle_atom_site_label_3
_geom_angle_site_symmetry_3
_geom_angle
_geom_angle_publ_flag
Fe1 2_565 Fe1 Fe1 2_575 90.000(4) yes
Fe1 2_565 Fe1 Fe1 2_665 90.000(4) yes
Fe1 2_575 Fe1 Fe1 2_665 179.996 yes
Fe1 2_565 Fe1 Fe1 2_675 179.996 yes
Fe1 2_575 Fe1 Fe1 2_675 90.000(4) yes
Fe1 2_665 Fe1 Fe1 2_675 90.000(4) yes
Fe1 2_565 Fe1 Se1 . 123.810(5) yes
Fe1 2_575 Fe1 Se1 . 123.810(5) yes
Fe1 2_665 Fe1 Se1 . 56.190(5) yes
Fe1 2_675 Fe1 Se1 . 56.190(5) yes
Fe1 . Se1 Fe1 1_655 103.797(18) yes
Fe1 . Se1 Fe1 2_665 67.619(9) yes
Fe1 1_655 Se1 Fe1 2_665 67.619(9) yes
Fe1 . Se1 Fe1 2_675 67.619(9) yes
Fe1 1_655 Se1 Fe1 2_675 67.619(9) yes
Fe1 2_665 Se1 Fe1 2_675 103.797(18) yes
Fe2 1_455 O1 Fe2 2_656 83.56(7) yes
Fe2 1_455 O1 Fe2 2_666 83.56(7) yes
Fe2 2_656 O1 Fe2 2_666 140.9(2) yes
Fe2 1_455 O1 H1 . 109.6 no
Fe2 2_656 O1 H1 . 109.6 no
Fe2 2_666 O1 H1 . 109.6 no
Fe2 6_655 Fe2 Fe2 2_656 179.996 yes
Fe2 6_655 Fe2 Fe2 2_666 90.000(5) yes
Fe2 2_656 Fe2 Fe2 2_666 90.000(5) yes
Fe2 6_655 Fe2 Fe2 2_756 90.000(5) yes
Fe2 2_656 Fe2 Fe2 2_756 90.000(5) yes
Fe2 2_666 Fe2 Fe2 2_756 179.996 yes

loop_
_geom_bond_atom_site_label_1
_geom_bond_atom_site_label_2
_geom_bond_site_symmetry_2
_geom_bond_distance
_geom_bond_publ_flag
Fe1 Fe1 2_565 2.67718(10) yes
Fe1 Fe1 2_575 2.67718(10) yes
Fe1 Fe1 2_665 2.67718(10) yes
Fe1 Fe1 2_675 2.67718(10) yes
Fe1 Se1 . 2.4056(3) yes
O1 Fe2 1_455 2.0090(14) yes
O1 Fe2 2_656 2.0090(14) yes
O1 Fe2 2_666 2.0090(14) yes
O1 H1 . 0.908 no
Fe2 Fe2 6_655 2.67718(10) yes
Fe2 Fe2 2_656 2.67718(11) yes
Fe2 Fe2 2_666 2.67718(11) yes
Fe2 Fe2 2_756 2.67718(11) yes
